data_7223328
loop_
_publ_author_name
'Narang, Shikha'
'Singh, Udai P.'
'Venugopalan, P.'

_publ_section_title
;
 Solvent-mediated supramolecular templated assembly of a metal
 organophosphonate via a crystal--amorphous--crystal transformation
;
_journal_issue 1
_journal_name_full CrystEngComm
_journal_page_first 54
_journal_paper_doi 10.1039/C5CE01594D
_journal_volume 18
_journal_year 2016
_chemical_formula_moiety 'C54 H48 Cu2 N6 O12 P2, 2(C H4 O)'
_chemical_formula_sum 'C56 H56 Cu2 N6 O14 P2'
_chemical_formula_weight 1226.11
_chemical_name_systematic
; 
 ? 
;
_space_group_IT_number 14
_symmetry_cell_setting monoclinic
_symmetry_space_group_name_Hall '-P 2ybc'
_symmetry_space_group_name_H-M 'P 1 21/c 1'
_atom_sites_solution_hydrogens geom
_atom_sites_solution_primary direct
_atom_sites_solution_secondary difmap
_audit_creation_method SHELXL-97
_audit_update_record
;
2015-10-27 deposited with the CCDC.
2015-11-09 downloaded from the CCDC.
;
_cell_angle_alpha 90.00
_cell_angle_beta 90.251(10)
_cell_angle_gamma 90.00
_cell_formula_units_Z 2
_cell_length_a 11.129(3)
_cell_length_b 14.638(4)
_cell_length_c 16.334(4)
_cell_measurement_reflns_used 142
_cell_measurement_temperature 100(2)
_cell_measurement_theta_max 28.62
_cell_measurement_theta_min 2.30
_cell_volume 2660.9(12)
_computing_cell_refinement 'Bruker kappa Apex'
_computing_data_collection 'Bruker kappa Apex'
_computing_data_reduction 'Bruker SAINT'
_computing_molecular_graphics 'Bruker XSHELL'
_computing_publication_material 'Bruker XSHELL'
_computing_structure_refinement 'SHELXL-97 (Sheldrick, 2008)'
_computing_structure_solution 'SHELXS-97 (Sheldrick, 2008)'
_diffrn_ambient_temperature 100(2)
_diffrn_measured_fraction_theta_full 0.984
_diffrn_measured_fraction_theta_max 0.984
_diffrn_measurement_device_type 'CCD area detector'
_diffrn_measurement_method 'phi and omega scans'
_diffrn_radiation_monochromator graphite
_diffrn_radiation_source 'fine-focus sealed tube'
_diffrn_radiation_type MoK\a
_diffrn_radiation_wavelength 0.71073
_diffrn_reflns_av_R_equivalents 0.0540
_diffrn_reflns_av_sigmaI/netI 0.0529
_diffrn_reflns_limit_h_max 14
_diffrn_reflns_limit_h_min -14
_diffrn_reflns_limit_k_max 17
_diffrn_reflns_limit_k_min -19
_diffrn_reflns_limit_l_max 21
_diffrn_reflns_limit_l_min -21
_diffrn_reflns_number 41474
_diffrn_reflns_theta_full 28.62
_diffrn_reflns_theta_max 28.62
_diffrn_reflns_theta_min 2.30
_exptl_absorpt_coefficient_mu 0.934
_exptl_absorpt_correction_T_max 0.937
_exptl_absorpt_correction_T_min 0.864
_exptl_absorpt_correction_type multi-scan
_exptl_absorpt_process_details '(SADABS; Bruker, 2000)'
_exptl_crystal_colour Green
_exptl_crystal_density_diffrn 1.530
_exptl_crystal_density_method 'not measured'
_exptl_crystal_description Block
_exptl_crystal_F_000 1268
_exptl_crystal_size_max 0.23
_exptl_crystal_size_mid 0.13
_exptl_crystal_size_min 0.07
_refine_diff_density_max 0.808
_refine_diff_density_min -0.796
_refine_diff_density_rms 0.079
_refine_ls_extinction_method none
_refine_ls_goodness_of_fit_ref 1.023
_refine_ls_hydrogen_treatment constr
_refine_ls_matrix_type full
_refine_ls_number_parameters 365
_refine_ls_number_reflns 6702
_refine_ls_number_restraints 0
_refine_ls_restrained_S_all 1.023
_refine_ls_R_factor_all 0.0718
_refine_ls_R_factor_gt 0.0398
_refine_ls_shift/su_max 0.001
_refine_ls_shift/su_mean 0.000
_refine_ls_structure_factor_coef Fsqd
_refine_ls_weighting_details 'calc w=1/[\s^2^(Fo^2^)+(0.0369P)^2^+2.0508P] where P=(Fo^2^+2Fc^2^)/3'
_refine_ls_weighting_scheme calc
_refine_ls_wR_factor_gt 0.0835
_refine_ls_wR_factor_ref 0.0952
_reflns_number_gt 4775
_reflns_number_total 6702
_reflns_threshold_expression >2sigma(I)
_cod_data_source_file c5ce01594d2.cif
_cod_data_source_block complex_2
_cod_depositor_comments
;
The following automatic conversions were performed:

'_symmetry_cell_setting' value 'Monoclinic' changed to 'monoclinic'
according to
/usr/data/users/saulius/crontab/automatic-downloads/rss-feeds/RSC/lib/dictionaries/cif_core.dic
dictionary named 'cif_core.dic' version 2.4.2 from 2011-04-26.

Automatic conversion script
Id: cif_fix_values 4268 2015-11-12 08:31:59Z antanas 

 Adding full bibliography for 7223327--7223332.cif.
;
_cod_original_cell_volume 2660.8(12)
_cod_original_sg_symbol_H-M 'P 21/c'
_cod_database_code 7223328

loop_
_symmetry_equiv_pos_as_xyz
'x, y, z'
'-x, y+1/2, -z+1/2'
'-x, -y, -z'
'x, -y-1/2, z-1/2'

loop_
_atom_site_label
_atom_site_type_symbol
_atom_site_fract_x
_atom_site_fract_y
_atom_site_fract_z
_atom_site_U_iso_or_equiv
_atom_site_adp_type
_atom_site_occupancy
_atom_site_symmetry_multiplicity
_atom_site_calc_flag
_atom_site_refinement_flags
_atom_site_disorder_assembly
_atom_site_disorder_group
Cu1 Cu -0.01104(2) 0.371277(17) 0.103270(17) 0.01672(9) Uani 1 1 d . . 1
P1 P 0.17269(5) 0.51824(4) 0.02066(4) 0.01701(14) Uani 1 1 d . A 1
O1 O 0.07622(14) 0.48334(10) 0.07638(10) 0.0192(3) Uani 1 1 d . A 1
O2 O 0.28886(14) 0.54236(10) 0.07317(10) 0.0214(4) Uani 1 1 d . A 1
O3 O 0.14066(14) 0.60205(10) -0.02799(10) 0.0197(3) Uani 1 1 d . . 1
O4 O -0.10448(15) 0.44869(11) 0.20643(11) 0.0269(4) Uani 1 1 d . B 1
O5 O -0.2576(3) 0.48264(16) 0.2758(2) 0.1136(15) Uani 1 1 d . B 1
O6 O -0.22861(17) 0.34272(12) 0.24557(12) 0.0339(4) Uani 1 1 d . B 1
O7 O 0.51958(19) 0.45495(15) 0.34317(14) 0.0480(6) Uani 1 1 d . C 1
H7A H 0.5812 0.4611 0.3164 0.072 Uiso 1 1 calc R C 1
N1 N -0.06960(17) 0.24343(12) 0.11674(11) 0.0179(4) Uani 1 1 d . D 1
N2 N 0.11730(17) 0.32512(13) 0.17755(12) 0.0193(4) Uani 1 1 d . D 1
N3 N -0.1977(2) 0.42311(13) 0.24218(13) 0.0274(5) Uani 1 1 d . B 1
C1 C 0.2295(2) 0.43208(14) -0.04765(14) 0.0198(5) Uani 1 1 d . A 1
H1A H 0.1767 0.4298 -0.0950 0.024 Uiso 1 1 calc R A 1
H1B H 0.3076 0.4522 -0.0668 0.024 Uiso 1 1 calc R A 1
C2 C 0.2434(2) 0.33540(15) -0.01532(14) 0.0193(5) Uani 1 1 d . A 1
C3 C 0.1546(2) 0.26953(14) -0.03381(14) 0.0190(5) Uani 1 1 d . A 1
C4 C 0.0500(2) 0.28744(16) -0.08306(15) 0.0223(5) Uani 1 1 d . A 1
H4 H 0.0352 0.3469 -0.1006 0.027 Uiso 1 1 calc R A 1
C5 C -0.0282(2) 0.21993(16) -0.10491(15) 0.0244(5) Uani 1 1 d . A 1
H5 H -0.0936 0.2335 -0.1384 0.029 Uiso 1 1 calc R A 1
C6 C -0.0106(2) 0.12925(16) -0.07713(16) 0.0259(5) Uani 1 1 d . A 1
H6 H -0.0636 0.0833 -0.0930 0.031 Uiso 1 1 calc R A 1
C7 C 0.0837(2) 0.10955(15) -0.02728(16) 0.0257(6) Uani 1 1 d . A 1
H7 H 0.0926 0.0504 -0.0074 0.031 Uiso 1 1 calc R A 1
C8 C 0.1698(2) 0.17746(15) -0.00457(14) 0.0208(5) Uani 1 1 d . A 1
C9 C 0.2682(2) 0.15559(15) 0.04408(15) 0.0227(5) Uani 1 1 d . A 1
H9 H 0.2756 0.0965 0.0645 0.027 Uiso 1 1 calc R A 1
C10 C 0.3562(2) 0.22000(15) 0.06313(15) 0.0210(5) Uani 1 1 d . A 1
C11 C 0.4565(2) 0.19722(17) 0.11332(15) 0.0267(6) Uani 1 1 d . A 1
H11 H 0.4630 0.1384 0.1343 0.032 Uiso 1 1 calc R A 1
C12 C 0.5427(2) 0.25957(17) 0.13113(16) 0.0276(6) Uani 1 1 d . A 1
H12 H 0.6066 0.2437 0.1652 0.033 Uiso 1 1 calc R A 1
C13 C 0.5357(2) 0.34860(18) 0.09814(17) 0.0299(6) Uani 1 1 d . A 1
H13 H 0.5961 0.3908 0.1095 0.036 Uiso 1 1 calc R A 1
C14 C 0.4410(2) 0.37298(16) 0.04972(16) 0.0249(5) Uani 1 1 d . A 1
H14 H 0.4388 0.4317 0.0279 0.030 Uiso 1 1 calc R A 1
C15 C 0.3454(2) 0.31146(15) 0.03135(14) 0.0199(5) Uani 1 1 d . A 1
C16 C 0.2920(2) 0.62240(17) 0.12479(16) 0.0293(6) Uani 1 1 d . A 1
H16A H 0.2262 0.6209 0.1635 0.035 Uiso 1 1 calc R A 1
H16B H 0.2845 0.6772 0.0918 0.035 Uiso 1 1 calc R A 1
C17 C 0.4099(3) 0.6222(2) 0.1694(2) 0.0515(9) Uani 1 1 d . A 1
H17A H 0.4141 0.5699 0.2047 0.077 Uiso 1 1 calc R A 1
H17B H 0.4170 0.6769 0.2015 0.077 Uiso 1 1 calc R A 1
H17C H 0.4744 0.6197 0.1306 0.077 Uiso 1 1 calc R A 1
C18 C -0.1708(2) 0.20944(15) 0.08500(15) 0.0217(5) Uani 1 1 d . D 1
H18 H -0.2165 0.2457 0.0500 0.026 Uiso 1 1 calc R D 1
C19 C -0.2100(2) 0.12155(15) 0.10269(16) 0.0262(6) Uani 1 1 d . D 1
H19 H -0.2808 0.0990 0.0799 0.031 Uiso 1 1 calc R D 1
C20 C -0.1414(2) 0.06861(15) 0.15487(15) 0.0270(6) Uani 1 1 d . D 1
H20 H -0.1662 0.0098 0.1681 0.032 Uiso 1 1 calc R D 1
C21 C -0.0362(2) 0.10296(16) 0.18736(15) 0.0252(6) Uani 1 1 d . D 1
H21 H 0.0110 0.0674 0.2221 0.030 Uiso 1 1 calc R D 1
C22 C -0.0018(2) 0.19130(15) 0.16752(14) 0.0193(5) Uani 1 1 d . D 1
C23 C 0.1068(2) 0.23670(15) 0.19903(14) 0.0205(5) Uani 1 1 d . D 1
C24 C 0.1929(2) 0.19474(17) 0.24795(15) 0.0266(6) Uani 1 1 d . D 1
H24 H 0.1862 0.1331 0.2609 0.032 Uiso 1 1 calc R D 1
C25 C 0.2883(2) 0.24522(19) 0.27709(15) 0.0288(6) Uani 1 1 d . D 1
H25 H 0.3463 0.2180 0.3103 0.035 Uiso 1 1 calc R D 1
C26 C 0.2974(2) 0.33661(18) 0.25665(15) 0.0270(6) Uani 1 1 d . D 1
H26 H 0.3603 0.3722 0.2765 0.032 Uiso 1 1 calc R D 1
C27 C 0.2110(2) 0.37360(17) 0.20625(15) 0.0232(5) Uani 1 1 d . D 1
H27 H 0.2176 0.4347 0.1914 0.028 Uiso 1 1 calc R D 1
C28 C 0.5424(4) 0.3991(3) 0.4100(2) 0.0821(14) Uani 1 1 d . C 1
H28A H 0.6038 0.4262 0.4436 0.123 Uiso 1 1 calc R C 1
H28B H 0.5689 0.3403 0.3913 0.123 Uiso 1 1 calc R C 1
H28C H 0.4703 0.3921 0.4415 0.123 Uiso 1 1 calc R C 1

loop_
_atom_site_aniso_label
_atom_site_aniso_U_11
_atom_site_aniso_U_22
_atom_site_aniso_U_33
_atom_site_aniso_U_23
_atom_site_aniso_U_13
_atom_site_aniso_U_12
Cu1 0.01848(14) 0.01153(13) 0.02012(17) 0.00277(11) -0.00179(11) -0.00032(11)
P1 0.0168(3) 0.0127(3) 0.0215(3) 0.0031(2) -0.0032(2) -0.0020(2)
O1 0.0191(8) 0.0157(7) 0.0227(9) 0.0033(6) -0.0013(7) -0.0019(6)
O2 0.0199(8) 0.0184(8) 0.0258(10) 0.0006(7) -0.0051(7) -0.0015(6)
O3 0.0200(8) 0.0136(7) 0.0256(9) 0.0042(6) -0.0029(7) -0.0027(6)
O4 0.0234(9) 0.0290(9) 0.0284(10) -0.0086(8) 0.0040(8) -0.0047(7)
O5 0.095(2) 0.0297(12) 0.217(4) -0.0345(18) 0.118(2) -0.0164(13)
O6 0.0394(11) 0.0199(8) 0.0424(12) -0.0025(8) 0.0032(9) -0.0046(8)
O7 0.0401(12) 0.0543(13) 0.0496(14) -0.0020(11) 0.0105(10) -0.0107(11)
N1 0.0212(10) 0.0134(9) 0.0192(11) 0.0017(8) 0.0045(8) 0.0019(7)
N2 0.0217(10) 0.0184(9) 0.0179(11) 0.0024(8) 0.0017(8) 0.0033(8)
N3 0.0336(12) 0.0184(10) 0.0303(13) -0.0045(9) 0.0049(10) 0.0010(9)
C1 0.0222(12) 0.0161(10) 0.0210(13) 0.0049(9) -0.0001(10) -0.0015(9)
C2 0.0228(12) 0.0156(10) 0.0197(13) 0.0012(9) 0.0049(10) 0.0014(9)
C3 0.0249(12) 0.0154(10) 0.0168(12) 0.0004(9) 0.0064(10) 0.0014(9)
C4 0.0258(12) 0.0182(11) 0.0231(13) 0.0016(9) 0.0026(10) 0.0026(9)
C5 0.0245(12) 0.0248(12) 0.0239(14) -0.0027(10) 0.0016(11) -0.0020(10)
C6 0.0283(13) 0.0208(11) 0.0287(14) -0.0052(10) 0.0043(11) -0.0046(10)
C7 0.0342(14) 0.0135(11) 0.0296(15) -0.0013(10) 0.0093(11) 0.0003(10)
C8 0.0255(12) 0.0165(11) 0.0204(13) -0.0009(9) 0.0093(10) 0.0022(9)
C9 0.0309(13) 0.0139(10) 0.0234(14) 0.0030(9) 0.0074(11) 0.0050(10)
C10 0.0218(12) 0.0204(11) 0.0208(13) 0.0023(9) 0.0080(10) 0.0054(9)
C11 0.0266(13) 0.0247(12) 0.0288(15) 0.0064(11) 0.0051(11) 0.0081(10)
C12 0.0198(12) 0.0339(14) 0.0290(15) 0.0064(11) 0.0035(11) 0.0097(11)
C13 0.0199(12) 0.0316(14) 0.0382(17) 0.0047(11) 0.0012(11) -0.0011(11)
C14 0.0210(12) 0.0215(11) 0.0323(15) 0.0067(11) 0.0044(11) 0.0017(10)
C15 0.0214(12) 0.0174(10) 0.0208(13) 0.0018(9) 0.0059(10) 0.0027(9)
C16 0.0286(13) 0.0318(14) 0.0276(15) -0.0056(11) -0.0045(11) -0.0048(11)
C17 0.0314(16) 0.077(2) 0.046(2) -0.0303(18) -0.0101(14) -0.0043(16)
C18 0.0228(12) 0.0168(11) 0.0255(14) 0.0012(9) 0.0028(10) 0.0004(9)
C19 0.0292(13) 0.0169(11) 0.0326(15) -0.0021(10) 0.0063(11) -0.0037(10)
C20 0.0392(15) 0.0124(10) 0.0295(15) 0.0027(10) 0.0121(12) -0.0016(10)
C21 0.0360(14) 0.0179(11) 0.0217(14) 0.0060(10) 0.0073(11) 0.0066(10)
C22 0.0243(12) 0.0167(10) 0.0168(12) 0.0015(9) 0.0069(10) 0.0050(9)
C23 0.0250(12) 0.0206(11) 0.0159(12) 0.0028(9) 0.0060(10) 0.0066(10)
C24 0.0296(14) 0.0276(13) 0.0225(14) 0.0077(10) 0.0056(11) 0.0108(11)
C25 0.0226(13) 0.0425(15) 0.0214(14) 0.0078(11) 0.0003(11) 0.0112(11)
C26 0.0227(13) 0.0378(14) 0.0206(14) -0.0011(11) 0.0000(11) 0.0005(11)
C27 0.0230(12) 0.0271(12) 0.0194(13) 0.0016(10) -0.0003(10) 0.0009(10)
C28 0.085(3) 0.109(4) 0.052(3) 0.023(2) -0.004(2) -0.033(3)

loop_
_atom_type_symbol
_atom_type_description
_atom_type_scat_dispersion_real
_atom_type_scat_dispersion_imag
_atom_type_scat_source
C C 0.0033 0.0016 'International Tables Vol C Tables 4.2.6.8 and 6.1.1.4'
H H 0.0000 0.0000 'International Tables Vol C Tables 4.2.6.8 and 6.1.1.4'
N N 0.0061 0.0033 'International Tables Vol C Tables 4.2.6.8 and 6.1.1.4'
O O 0.0106 0.0060 'International Tables Vol C Tables 4.2.6.8 and 6.1.1.4'
P P 0.1023 0.0942 'International Tables Vol C Tables 4.2.6.8 and 6.1.1.4'
Cu Cu 0.3201 1.2651 'International Tables Vol C Tables 4.2.6.8 and 6.1.1.4'

loop_
_geom_angle_atom_site_label_1
_geom_angle_atom_site_label_2
_geom_angle_atom_site_label_3
_geom_angle
_geom_angle_site_symmetry_1
_geom_angle_site_symmetry_3
O3 Cu1 O1 93.30(6) 3_565 .
O3 Cu1 N2 171.80(7) 3_565 .
O1 Cu1 N2 93.78(7) . .
O3 Cu1 N1 90.94(7) 3_565 .
O1 Cu1 N1 166.91(7) . .
N2 Cu1 N1 81.26(8) . .
O3 Cu1 O4 91.62(7) 3_565 .
O1 Cu1 O4 88.73(6) . .
N2 Cu1 O4 92.66(7) . .
N1 Cu1 O4 103.53(7) . .
O1 P1 O3 115.47(9) . .
O1 P1 O2 109.34(9) . .
O3 P1 O2 107.14(9) . .
O1 P1 C1 113.06(10) . .
O3 P1 C1 109.09(10) . .
O2 P1 C1 101.71(10) . .
P1 O1 Cu1 141.15(10) . .
C16 O2 P1 120.90(15) . .
P1 O3 Cu1 132.54(9) . 3_565
N3 O4 Cu1 125.26(14) . .
C18 N1 C22 119.67(19) . .
C18 N1 Cu1 125.66(15) . .
C22 N1 Cu1 114.51(15) . .
C27 N2 C23 119.0(2) . .
C27 N2 Cu1 125.98(16) . .
C23 N2 Cu1 115.00(16) . .
O6 N3 O5 120.5(2) . .
O6 N3 O4 122.8(2) . .
O5 N3 O4 116.7(2) . .
C2 C1 P1 118.22(17) . .
C2 C1 H1A 107.8 . .
P1 C1 H1A 107.8 . .
C2 C1 H1B 107.8 . .
P1 C1 H1B 107.8 . .
H1A C1 H1B 107.1 . .
C15 C2 C3 120.5(2) . .
C15 C2 C1 120.0(2) . .
C3 C2 C1 119.5(2) . .
C2 C3 C4 124.0(2) . .
C2 C3 C8 119.2(2) . .
C4 C3 C8 116.8(2) . .
C5 C4 C3 121.9(2) . .
C5 C4 H4 119.0 . .
C3 C4 H4 119.0 . .
C4 C5 C6 120.6(2) . .
C4 C5 H5 119.7 . .
C6 C5 H5 119.7 . .
C7 C6 C5 119.8(2) . .
C7 C6 H6 120.1 . .
C5 C6 H6 120.1 . .
C6 C7 C8 121.6(2) . .
C6 C7 H7 119.2 . .
C8 C7 H7 119.2 . .
C9 C8 C7 121.0(2) . .
C9 C8 C3 119.8(2) . .
C7 C8 C3 119.2(2) . .
C8 C9 C10 121.6(2) . .
C8 C9 H9 119.2 . .
C10 C9 H9 119.2 . .
C9 C10 C11 121.3(2) . .
C9 C10 C15 119.4(2) . .
C11 C10 C15 119.3(2) . .
C12 C11 C10 121.3(2) . .
C12 C11 H11 119.4 . .
C10 C11 H11 119.4 . .
C11 C12 C13 120.1(2) . .
C11 C12 H12 119.9 . .
C13 C12 H12 119.9 . .
C14 C13 C12 120.3(2) . .
C14 C13 H13 119.9 . .
C12 C13 H13 119.9 . .
C13 C14 C15 122.1(2) . .
C13 C14 H14 118.9 . .
C15 C14 H14 118.9 . .
C2 C15 C14 123.8(2) . .
C2 C15 C10 119.5(2) . .
C14 C15 C10 116.8(2) . .
O2 C16 C17 107.5(2) . .
O2 C16 H16A 110.2 . .
C17 C16 H16A 110.2 . .
O2 C16 H16B 110.2 . .
C17 C16 H16B 110.2 . .
H16A C16 H16B 108.5 . .
N1 C18 C19 122.0(2) . .
N1 C18 H18 119.0 . .
C19 C18 H18 119.0 . .
C20 C19 C18 118.4(2) . .
C20 C19 H19 120.8 . .
C18 C19 H19 120.8 . .
C21 C20 C19 120.0(2) . .
C21 C20 H20 120.0 . .
C19 C20 H20 120.0 . .
C20 C21 C22 119.0(2) . .
C20 C21 H21 120.5 . .
C22 C21 H21 120.5 . .
N1 C22 C21 121.0(2) . .
N1 C22 C23 114.49(19) . .
C21 C22 C23 124.5(2) . .
N2 C23 C24 121.0(2) . .
N2 C23 C22 114.6(2) . .
C24 C23 C22 124.4(2) . .
C25 C24 C23 119.4(2) . .
C25 C24 H24 120.3 . .
C23 C24 H24 120.3 . .
C24 C25 C26 119.5(2) . .
C24 C25 H25 120.2 . .
C26 C25 H25 120.2 . .
C27 C26 C25 118.3(2) . .
C27 C26 H26 120.8 . .
C25 C26 H26 120.8 . .
N2 C27 C26 122.7(2) . .
N2 C27 H27 118.6 . .
C26 C27 H27 118.6 . .

loop_
_geom_bond_atom_site_label_1
_geom_bond_atom_site_label_2
_geom_bond_distance
_geom_bond_site_symmetry_2
Cu1 O3 1.9312(16) 3_565
Cu1 O1 1.9571(15) .
Cu1 N2 1.9882(19) .
Cu1 N1 1.9941(18) .
Cu1 O4 2.2848(17) .
P1 O1 1.5001(17) .
P1 O3 1.5037(16) .
P1 O2 1.5880(17) .
P1 C1 1.801(2) .
O2 C16 1.444(3) .
O3 Cu1 1.9313(16) 3_565
O4 N3 1.250(3) .
O5 N3 1.228(3) .
O6 N3 1.227(3) .
O7 C28 1.387(4) .
O7 H7A 0.8200 .
N1 C18 1.334(3) .
N1 C22 1.354(3) .
N2 C27 1.344(3) .
N2 C23 1.346(3) .
C1 C2 1.518(3) .
C1 H1A 0.9700 .
C1 H1B 0.9700 .
C2 C15 1.408(3) .
C2 C3 1.412(3) .
C3 C4 1.436(3) .
C3 C8 1.440(3) .
C4 C5 1.363(3) .
C4 H4 0.9300 .
C5 C6 1.416(3) .
C5 H5 0.9300 .
C6 C7 1.357(4) .
C6 H6 0.9300 .
C7 C8 1.428(3) .
C7 H7 0.9300 .
C8 C9 1.387(3) .
C9 C10 1.393(3) .
C9 H9 0.9300 .
C10 C11 1.422(3) .
C10 C15 1.441(3) .
C11 C12 1.355(4) .
C11 H11 0.9300 .
C12 C13 1.412(3) .
C12 H12 0.9300 .
C13 C14 1.362(3) .
C13 H13 0.9300 .
C14 C15 1.425(3) .
C14 H14 0.9300 .
C16 C17 1.498(4) .
C16 H16A 0.9700 .
C16 H16B 0.9700 .
C17 H17A 0.9600 .
C17 H17B 0.9600 .
C17 H17C 0.9600 .
C18 C19 1.389(3) .
C18 H18 0.9300 .
C19 C20 1.380(4) .
C19 H19 0.9300 .
C20 C21 1.378(4) .
C20 H20 0.9300 .
C21 C22 1.388(3) .
C21 H21 0.9300 .
C22 C23 1.470(3) .
C23 C24 1.388(3) .
C24 C25 1.377(4) .
C24 H24 0.9300 .
C25 C26 1.382(4) .
C25 H25 0.9300 .
C26 C27 1.374(3) .
C26 H26 0.9300 .
C27 H27 0.9300 .
C28 H28A 0.9600 .
C28 H28B 0.9600 .
C28 H28C 0.9600 .

loop_
_geom_torsion_atom_site_label_1
_geom_torsion_atom_site_label_2
_geom_torsion_atom_site_label_3
_geom_torsion_atom_site_label_4
_geom_torsion
_geom_torsion_site_symmetry_1
_geom_torsion_site_symmetry_4
O3 P1 O1 Cu1 128.28(15) . .
O2 P1 O1 Cu1 -110.86(15) . .
C1 P1 O1 Cu1 1.7(2) . .
O3 Cu1 O1 P1 -93.16(16) 3_565 .
N2 Cu1 O1 P1 82.71(16) . .
N1 Cu1 O1 P1 15.6(4) . .
O4 Cu1 O1 P1 175.29(16) . .
O1 P1 O2 C16 -73.34(19) . .
O3 P1 O2 C16 52.5(2) . .
C1 P1 O2 C16 166.88(18) . .
O1 P1 O3 Cu1 -56.20(16) . 3_565
O2 P1 O3 Cu1 -178.24(12) . 3_565
C1 P1 O3 Cu1 72.40(16) . 3_565
O3 Cu1 O4 N3 70.13(19) 3_565 .
O1 Cu1 O4 N3 163.40(19) . .
N2 Cu1 O4 N3 -102.87(19) . .
N1 Cu1 O4 N3 -21.2(2) . .
O3 Cu1 N1 C18 -5.59(19) 3_565 .
O1 Cu1 N1 C18 -114.6(3) . .
N2 Cu1 N1 C18 177.0(2) . .
O4 Cu1 N1 C18 86.30(19) . .
O3 Cu1 N1 C22 179.09(16) 3_565 .
O1 Cu1 N1 C22 70.1(4) . .
N2 Cu1 N1 C22 1.63(15) . .
O4 Cu1 N1 C22 -89.02(16) . .
O1 Cu1 N2 C27 12.61(19) . .
N1 Cu1 N2 C27 -179.6(2) . .
O4 Cu1 N2 C27 -76.29(19) . .
O1 Cu1 N2 C23 -166.74(16) . .
N1 Cu1 N2 C23 1.07(16) . .
O4 Cu1 N2 C23 104.36(16) . .
Cu1 O4 N3 O6 24.1(3) . .
Cu1 O4 N3 O5 -157.1(3) . .
O1 P1 C1 C2 -37.7(2) . .
O3 P1 C1 C2 -167.59(17) . .
O2 P1 C1 C2 79.45(19) . .
P1 C1 C2 C15 -81.4(3) . .
P1 C1 C2 C3 99.8(2) . .
C15 C2 C3 C4 -178.0(2) . .
C1 C2 C3 C4 0.8(3) . .
C15 C2 C3 C8 -0.2(3) . .
C1 C2 C3 C8 178.6(2) . .
C2 C3 C4 C5 174.5(2) . .
C8 C3 C4 C5 -3.4(3) . .
C3 C4 C5 C6 2.1(4) . .
C4 C5 C6 C7 1.0(4) . .
C5 C6 C7 C8 -2.8(4) . .
C6 C7 C8 C9 -177.7(2) . .
C6 C7 C8 C3 1.4(4) . .
C2 C3 C8 C9 2.8(3) . .
C4 C3 C8 C9 -179.3(2) . .
C2 C3 C8 C7 -176.3(2) . .
C4 C3 C8 C7 1.6(3) . .
C7 C8 C9 C10 176.6(2) . .
C3 C8 C9 C10 -2.5(3) . .
C8 C9 C10 C11 179.7(2) . .
C8 C9 C10 C15 -0.3(4) . .
C9 C10 C11 C12 179.3(2) . .
C15 C10 C11 C12 -0.7(4) . .
C10 C11 C12 C13 -1.5(4) . .
C11 C12 C13 C14 1.5(4) . .
C12 C13 C14 C15 0.9(4) . .
C3 C2 C15 C14 177.4(2) . .
C1 C2 C15 C14 -1.4(3) . .
C3 C2 C15 C10 -2.6(3) . .
C1 C2 C15 C10 178.7(2) . .
C13 C14 C15 C2 177.0(2) . .
C13 C14 C15 C10 -3.1(4) . .
C9 C10 C15 C2 2.9(3) . .
C11 C10 C15 C2 -177.2(2) . .
C9 C10 C15 C14 -177.1(2) . .
C11 C10 C15 C14 2.9(3) . .
P1 O2 C16 C17 176.53(19) . .
C22 N1 C18 C19 0.3(3) . .
Cu1 N1 C18 C19 -174.75(17) . .
N1 C18 C19 C20 0.1(4) . .
C18 C19 C20 C21 -0.7(4) . .
C19 C20 C21 C22 0.7(4) . .
C18 N1 C22 C21 -0.2(3) . .
Cu1 N1 C22 C21 175.38(17) . .
C18 N1 C22 C23 -179.5(2) . .
Cu1 N1 C22 C23 -3.8(2) . .
C20 C21 C22 N1 -0.3(3) . .
C20 C21 C22 C23 178.8(2) . .
C27 N2 C23 C24 -2.0(3) . .
Cu1 N2 C23 C24 177.38(17) . .
C27 N2 C23 C22 177.2(2) . .
Cu1 N2 C23 C22 -3.4(2) . .
N1 C22 C23 N2 4.8(3) . .
C21 C22 C23 N2 -174.4(2) . .
N1 C22 C23 C24 -176.0(2) . .
C21 C22 C23 C24 4.8(4) . .
N2 C23 C24 C25 2.2(4) . .
C22 C23 C24 C25 -177.0(2) . .
C23 C24 C25 C26 -0.5(4) . .
C24 C25 C26 C27 -1.2(4) . .
C23 N2 C27 C26 0.3(3) . .
Cu1 N2 C27 C26 -179.07(18) . .
C25 C26 C27 N2 1.3(4) . .
